data_2204736
loop_
_publ_author_name
'Liu, Zhao-Di'
'Zhu, Hai-Liang'

_publ_section_title
;
 (\m-Biphenyl-4,4'-dicarboxylato)bis[(2-aminopyridine)silver(I)]
;
_journal_issue 12
_journal_name_full 'Acta Crystallographica Section E'
_journal_page_first m1866
_journal_page_last m1868
_journal_paper_doi 10.1107/S1600536804028624
_journal_volume 60
_journal_year 2004
_chemical_formula_iupac '[Ag2 (C14 H8 O4) (C5 H6 N2)2]'
_chemical_formula_moiety 'C34 H32 Ag2 N8 O4'
_chemical_formula_sum 'C34 H32 Ag2 N8 O4'
_chemical_formula_weight 832.42
_chemical_name_systematic
;
(\m-Biphenyl-4,4'-dicarboxylato)bis[(2-aminopyridine)silver(I)]
;
_space_group_IT_number 14
_symmetry_cell_setting monoclinic
_symmetry_space_group_name_Hall '-P 2yn'
_symmetry_space_group_name_H-M 'P 1 21/n 1'
_atom_sites_solution_hydrogens geom
_atom_sites_solution_primary direct
_atom_sites_solution_secondary difmap
_cell_angle_alpha 90.00
_cell_angle_beta 97.761(2)
_cell_angle_gamma 90.00
_cell_formula_units_Z 2
_cell_length_a 5.9220(8)
_cell_length_b 24.946(3)
_cell_length_c 11.1751(14)
_cell_measurement_reflns_used 3559
_cell_measurement_temperature 298(2)
_cell_measurement_theta_max 28.4
_cell_measurement_theta_min 4.6
_cell_volume 1635.8(4)
_computing_cell_refinement SMART
_computing_data_collection 'SMART (Siemens, 1996)'
_computing_data_reduction 'SAINT (Siemens, 1996)'
_computing_molecular_graphics 'SHELXTL (Sheldrick, 1997b)'
_computing_publication_material 'SHELXTL and PLATON (Spek, 2004)'
_computing_structure_refinement 'SHELXL97 (Sheldrick, 1997a)'
_computing_structure_solution 'SHELXS97 (Sheldrick, 1997a)'
_diffrn_ambient_temperature 298(2)
_diffrn_measured_fraction_theta_full 0.994
_diffrn_measured_fraction_theta_max 0.994
_diffrn_measurement_device_type 'Bruker SMART CCD area-detector'
_diffrn_measurement_method '\f and \w'
_diffrn_radiation_monochromator graphite
_diffrn_radiation_source 'fine-focus sealed tube'
_diffrn_radiation_type MoK\a
_diffrn_radiation_wavelength 0.71073
_diffrn_reflns_av_R_equivalents 0.0213
_diffrn_reflns_av_sigmaI/netI 0.0281
_diffrn_reflns_limit_h_max 7
_diffrn_reflns_limit_h_min -6
_diffrn_reflns_limit_k_max 19
_diffrn_reflns_limit_k_min -31
_diffrn_reflns_limit_l_max 13
_diffrn_reflns_limit_l_min -14
_diffrn_reflns_number 9103
_diffrn_reflns_theta_full 27.00
_diffrn_reflns_theta_max 27.00
_diffrn_reflns_theta_min 1.63
_exptl_absorpt_coefficient_mu 1.249
_exptl_absorpt_correction_T_max 0.9067
_exptl_absorpt_correction_T_min 0.8645
_exptl_absorpt_correction_type multi-scan
_exptl_absorpt_process_details '(SADABS; Sheldrick, 1996)'
_exptl_crystal_colour colourless
_exptl_crystal_density_diffrn 1.690
_exptl_crystal_density_method 'not measured'
_exptl_crystal_description block
_exptl_crystal_F_000 836
_exptl_crystal_size_max 0.12
_exptl_crystal_size_mid 0.10
_exptl_crystal_size_min 0.08
_refine_diff_density_max 0.797
_refine_diff_density_min -0.353
_refine_ls_extinction_method none
_refine_ls_goodness_of_fit_ref 1.030
_refine_ls_hydrogen_treatment constr
_refine_ls_matrix_type full
_refine_ls_number_parameters 236
_refine_ls_number_reflns 3559
_refine_ls_number_restraints 14
_refine_ls_restrained_S_all 1.029
_refine_ls_R_factor_all 0.0587
_refine_ls_R_factor_gt 0.0464
_refine_ls_shift/su_max 0.001
_refine_ls_shift/su_mean 0.000
_refine_ls_structure_factor_coef Fsqd
_refine_ls_weighting_details 'calc w = 1/[\s^2^(Fo^2^)+(0.0644P)^2^+1.6038P] where P = (Fo^2^+2Fc^2^)/3'
_refine_ls_weighting_scheme calc
_refine_ls_wR_factor_gt 0.1204
_refine_ls_wR_factor_ref 0.1286
_reflns_number_gt 2834
_reflns_number_total 3559
_reflns_threshold_expression I>2\s(I)
_cod_data_source_file lh6298.cif
_cod_data_source_block I
_cod_original_sg_symbol_H-M 'P 21/n'
_cod_database_code 2204736
_cod_database_fobs_code 2204736

loop_
_symmetry_equiv_pos_as_xyz
'x, y, z'
'-x+1/2, y+1/2, -z+1/2'
'-x, -y, -z'
'x-1/2, -y-1/2, z-1/2'

loop_
_atom_site_label
_atom_site_fract_x
_atom_site_fract_y
_atom_site_fract_z
_atom_site_U_iso_or_equiv
_atom_site_adp_type
_atom_site_calc_flag
_atom_site_refinement_flags
_atom_site_occupancy
_atom_site_disorder_assembly
_atom_site_disorder_group
_atom_site_type_symbol
Ag1 0.39696(6) 0.145610(15) 0.62206(3) 0.06459(16) Uani d . 1 . . Ag
O1 0.5157(15) 0.0814(5) 0.4806(7) 0.067(2) Uani d PDU 0.69(2) A 1 O
O2 0.1694(13) 0.1051(5) 0.4014(7) 0.082(3) Uani d PDU 0.69(2) A 1 O
O1' 0.458(3) 0.0710(11) 0.4954(12) 0.067(2) Uani d PDU 0.31(2) A 2 O
O2' 0.236(3) 0.1255(6) 0.3861(18) 0.084(3) Uani d PDU 0.31(2) A 2 O
N1 0.6493(6) 0.21198(14) 0.6063(3) 0.0563(8) Uani d . 1 A . N
N2 0.8116(8) 0.1749(2) 0.4582(5) 0.0870(13) Uani d . 1 A . N
H2A 0.7012 0.1523 0.4480 0.104 Uiso calc R 1 . . H
H2B 0.9188 0.1734 0.4136 0.104 Uiso calc R 1 . . H
N3 0.1304(5) 0.12899(13) 0.7382(3) 0.0494(7) Uani d . 1 A . N
N4 -0.0325(7) 0.06259(15) 0.6111(3) 0.0652(9) Uani d . 1 A . N
H4A 0.0778 0.0659 0.5689 0.078 Uiso calc R 1 . . H
H4B -0.1388 0.0396 0.5907 0.078 Uiso calc R 1 . . H
C1 0.4004(6) 0.06008(16) 0.2773(3) 0.0492(8) Uani d . 1 A . C
C2 0.6009(7) 0.03402(18) 0.2673(4) 0.0589(10) Uani d . 1 . . C
H2C 0.7119 0.0317 0.3344 0.071 Uiso calc R 1 . . H
C3 0.6415(6) 0.01115(18) 0.1592(4) 0.0560(10) Uani d . 1 . . C
H3 0.7800 -0.0058 0.1549 0.067 Uiso calc R 1 . . H
C4 0.4799(6) 0.01309(14) 0.0577(3) 0.0405(7) Uani d . 1 . . C
C5 0.2799(7) 0.04000(18) 0.0683(4) 0.0579(10) Uani d . 1 . . C
H5A 0.1688 0.0427 0.0012 0.069 Uiso calc R 1 . . H
C6 0.2404(7) 0.0632(2) 0.1766(4) 0.0629(11) Uani d . 1 . . C
H6A 0.1038 0.0810 0.1809 0.075 Uiso calc R 1 . . H
C7 0.3581(7) 0.08497(19) 0.3946(4) 0.0599(10) Uani d D 1 . . C
C8 0.8163(8) 0.2107(2) 0.5393(5) 0.0665(12) Uani d . 1 . . C
C9 0.9993(9) 0.2504(3) 0.5538(6) 0.0926(19) Uani d . 1 A . C
H9A 1.1185 0.2507 0.5075 0.111 Uiso calc R 1 . . H
C10 0.9773(13) 0.2874(3) 0.6427(7) 0.0970(19) Uani d . 1 . . C
H10A 1.0899 0.3136 0.6557 0.116 Uiso calc R 1 A . H
C11 0.8118(14) 0.2897(3) 0.7119(7) 0.111(2) Uani d . 1 A . C
H11A 0.8112 0.3160 0.7708 0.134 Uiso calc R 1 . . H
C12 0.6469(11) 0.2531(2) 0.6944(6) 0.098(2) Uani d . 1 . . C
H12A 0.5279 0.2544 0.7408 0.118 Uiso calc R 1 A . H
C13 -0.0389(6) 0.09342(15) 0.7090(4) 0.0477(8) Uani d . 1 . . C
C14 -0.2147(7) 0.08782(18) 0.7812(4) 0.0581(10) Uani d . 1 A . C
H14A -0.3304 0.0630 0.7606 0.070 Uiso calc R 1 . . H
C15 -0.2148(8) 0.1188(2) 0.8810(4) 0.0665(12) Uani d . 1 . . C
H15A -0.3299 0.1151 0.9293 0.080 Uiso calc R 1 A . H
C16 -0.0453(9) 0.1553(2) 0.9100(4) 0.0685(12) Uani d . 1 A . C
H16A -0.0440 0.1773 0.9773 0.082 Uiso calc R 1 . . H
C17 0.1225(8) 0.15886(19) 0.8379(4) 0.0615(11) Uani d . 1 . . C
H17A 0.2391 0.1835 0.8590 0.074 Uiso calc R 1 A . H

loop_
_atom_site_aniso_label
_atom_site_aniso_U_11
_atom_site_aniso_U_22
_atom_site_aniso_U_33
_atom_site_aniso_U_12
_atom_site_aniso_U_13
_atom_site_aniso_U_23
Ag1 0.0530(2) 0.0809(3) 0.0627(2) -0.01402(15) 0.01809(16) -0.01132(16)
O1 0.072(4) 0.078(5) 0.053(2) -0.015(3) 0.012(3) -0.020(2)
O2 0.057(4) 0.129(6) 0.065(3) 0.016(4) 0.032(3) -0.016(4)
O1' 0.073(5) 0.079(6) 0.052(3) -0.015(4) 0.013(4) -0.018(3)
O2' 0.058(5) 0.137(7) 0.065(4) 0.013(5) 0.033(4) -0.019(5)
N1 0.0486(18) 0.0541(19) 0.066(2) -0.0017(14) 0.0075(16) 0.0047(16)
N2 0.068(3) 0.100(4) 0.097(3) 0.000(2) 0.027(2) 0.007(3)
N3 0.0432(16) 0.0548(18) 0.0507(18) -0.0033(14) 0.0076(14) -0.0009(14)
N4 0.071(2) 0.059(2) 0.067(2) -0.0174(18) 0.0137(18) -0.0114(18)
C1 0.0427(19) 0.057(2) 0.050(2) -0.0083(16) 0.0119(16) -0.0070(17)
C2 0.045(2) 0.079(3) 0.050(2) 0.0048(19) -0.0042(17) -0.013(2)
C3 0.0382(18) 0.073(3) 0.055(2) 0.0086(18) 0.0005(16) -0.012(2)
C4 0.0385(17) 0.0405(18) 0.0429(18) -0.0030(14) 0.0069(14) 0.0013(14)
C5 0.046(2) 0.078(3) 0.047(2) 0.0148(19) -0.0028(17) -0.007(2)
C6 0.047(2) 0.083(3) 0.059(2) 0.016(2) 0.0061(18) -0.013(2)
C7 0.054(2) 0.071(3) 0.057(2) -0.010(2) 0.016(2) -0.014(2)
C8 0.056(3) 0.071(3) 0.072(3) 0.010(2) 0.009(2) 0.022(2)
C9 0.065(3) 0.104(5) 0.107(5) 0.006(3) 0.006(3) 0.051(4)
C10 0.107(5) 0.072(4) 0.107(5) -0.015(3) -0.004(4) 0.015(4)
C11 0.138(7) 0.085(4) 0.108(5) -0.014(4) 0.003(5) -0.002(4)
C12 0.114(5) 0.054(3) 0.111(5) -0.024(3) -0.047(4) 0.015(3)
C13 0.0450(19) 0.0440(19) 0.053(2) 0.0009(15) 0.0030(16) 0.0075(16)
C14 0.049(2) 0.059(2) 0.068(3) -0.0058(18) 0.0115(19) 0.014(2)
C15 0.059(3) 0.084(3) 0.061(3) 0.009(2) 0.024(2) 0.015(2)
C16 0.074(3) 0.079(3) 0.056(3) 0.003(2) 0.019(2) -0.010(2)
C17 0.056(2) 0.069(3) 0.059(2) -0.009(2) 0.0061(19) -0.009(2)

loop_
_atom_type_symbol
_atom_type_description
_atom_type_scat_dispersion_real
_atom_type_scat_dispersion_imag
_atom_type_scat_source
C C 0.0033 0.0016 'International Tables Vol C Tables 4.2.6.8 and 6.1.1.4'
H H 0.0000 0.0000 'International Tables Vol C Tables 4.2.6.8 and 6.1.1.4'
Ag Ag -0.8971 1.1015 'International Tables Vol C Tables 4.2.6.8 and 6.1.1.4'
N N 0.0061 0.0033 'International Tables Vol C Tables 4.2.6.8 and 6.1.1.4'
O O 0.0106 0.0060 'International Tables Vol C Tables 4.2.6.8 and 6.1.1.4'

loop_
_geom_angle_atom_site_label_1
_geom_angle_atom_site_label_2
_geom_angle_atom_site_label_3
_geom_angle_site_symmetry_3
_geom_angle
_geom_angle_publ_flag
N3 Ag1 N1 . 135.77(13) y
N3 Ag1 O1' . 112.1(5) ?
N1 Ag1 O1' . 111.7(5) ?
N3 Ag1 O1 . 123.5(3) y
N1 Ag1 O1 . 100.4(3) y
N3 Ag1 O2' . 110.4(5) ?
N1 Ag1 O2' . 102.0(5) ?
O1' Ag1 O2' . 49.2(2) ?
C7 O1 Ag1 . 101.7(7) ?
C7 O1' Ag1 . 103.0(16) ?
C7 O2' Ag1 . 87.3(10) ?
C8 N1 C12 . 119.2(5) ?
C8 N1 Ag1 . 125.6(3) ?
C12 N1 Ag1 . 114.0(3) ?
C8 N2 H2A . 120.0 ?
C8 N2 H2B . 120.0 ?
H2A N2 H2B . 120.0 ?
C13 N3 C17 . 117.3(3) ?
C13 N3 Ag1 . 123.2(3) ?
C17 N3 Ag1 . 119.2(3) ?
C13 N4 H4A . 120.0 ?
C13 N4 H4B . 120.0 ?
H4A N4 H4B . 120.0 ?
C2 C1 C6 . 118.0(4) ?
C2 C1 C7 . 121.0(4) ?
C6 C1 C7 . 121.0(4) ?
C1 C2 C3 . 121.4(4) ?
C1 C2 H2C . 119.3 ?
C3 C2 H2C . 119.3 ?
C4 C3 C2 . 121.2(4) ?
C4 C3 H3 . 119.4 ?
C2 C3 H3 . 119.4 ?
C5 C4 C3 . 117.0(3) ?
C5 C4 C4 3_655 121.7(4) ?
C3 C4 C4 3_655 121.3(4) ?
C4 C5 C6 . 121.6(4) ?
C4 C5 H5A . 119.2 ?
C6 C5 H5A . 119.2 ?
C1 C6 C5 . 120.8(4) ?
C1 C6 H6A . 119.6 ?
C5 C6 H6A . 119.6 ?
O2' C7 O1' . 119.8(17) ?
O2 C7 O1 . 124.6(7) ?
O2 C7 C1 . 118.7(5) ?
O2' C7 C1 . 115.8(10) ?
O1' C7 C1 . 123.9(14) ?
O1 C7 C1 . 116.6(6) ?
N2 C8 N1 . 118.4(5) ?
N2 C8 C9 . 120.0(5) ?
N1 C8 C9 . 121.5(5) ?
C10 C9 C8 . 113.2(6) ?
C10 C9 H9A . 123.4 ?
C8 C9 H9A . 123.4 ?
C11 C10 C9 . 126.7(7) ?
C11 C10 H10A . 116.6 ?
C9 C10 H10A . 116.6 ?
C10 C11 C12 . 118.0(8) ?
C10 C11 H11A . 121.0 ?
C12 C11 H11A . 121.0 ?
C11 C12 N1 . 121.3(7) ?
C11 C12 H12A . 119.3 ?
N1 C12 H12A . 119.3 ?
N4 C13 N3 . 118.3(4) ?
N4 C13 C14 . 121.0(4) ?
N3 C13 C14 . 120.7(4) ?
C15 C14 C13 . 119.8(4) ?
C15 C14 H14A . 120.1 ?
C13 C14 H14A . 120.1 ?
C14 C15 C16 . 119.7(4) ?
C14 C15 H15A . 120.2 ?
C16 C15 H15A . 120.2 ?
C15 C16 C17 . 118.3(4) ?
C15 C16 H16A . 120.8 ?
C17 C16 H16A . 120.8 ?
N3 C17 C16 . 124.2(4) ?
N3 C17 H17A . 117.9 ?
C16 C17 H17A . 117.9 ?

loop_
_geom_bond_atom_site_label_1
_geom_bond_atom_site_label_2
_geom_bond_site_symmetry_2
_geom_bond_distance
_geom_bond_publ_flag
Ag1 N3 . 2.214(3) y
Ag1 N1 . 2.253(3) y
Ag1 O1' . 2.40(3) ?
Ag1 O1 . 2.419(12) y
O1 C7 . 1.249(6) ?
O2 C7 . 1.237(6) ?
O1' C7 . 1.249(6) ?
O2' C7 . 1.238(6) ?
N1 C8 . 1.319(6) ?
N1 C12 . 1.423(7) ?
N2 C8 . 1.269(7) ?
N2 H2A . 0.8600 ?
N2 H2B . 0.8600 ?
N3 C13 . 1.345(5) ?
N3 C17 . 1.347(6) ?
N4 C13 . 1.341(5) ?
N4 H4A . 0.8600 ?
N4 H4B . 0.8600 ?
C1 C2 . 1.372(5) ?
C1 C6 . 1.372(6) ?
C1 C7 . 1.502(5) ?
C2 C3 . 1.385(6) ?
C2 H2C . 0.9300 ?
C3 C4 . 1.383(5) ?
C3 H3 . 0.9300 ?
C4 C5 . 1.380(5) ?
C4 C4 3_655 1.493(7) ?
C5 C6 . 1.389(6) ?
C5 H5A . 0.9300 ?
C6 H6A . 0.9300 ?
C8 C9 . 1.461(8) ?
C9 C10 . 1.375(9) ?
C9 H9A . 0.9300 ?
C10 C11 . 1.329(10) ?
C10 H10A . 0.9300 ?
C11 C12 . 1.332(9) ?
C11 H11A . 0.9300 ?
C12 H12A . 0.9300 ?
C13 C14 . 1.408(6) ?
C14 C15 . 1.357(7) ?
C14 H14A . 0.9300 ?
C15 C16 . 1.362(7) ?
C15 H15A . 0.9300 ?
C16 C17 . 1.364(7) ?
C16 H16A . 0.9300 ?
C17 H17A . 0.9300 ?

loop_
_geom_hbond_atom_site_label_D
_geom_hbond_atom_site_label_H
_geom_hbond_atom_site_label_A
_geom_hbond_site_symmetry_A
_geom_hbond_distance_DH
_geom_hbond_distance_HA
_geom_hbond_distance_DA
_geom_hbond_angle_DHA
N2 H2A O1 . 0.86 2.14 2.948(12) 157
N2 H2B O2 1_655 0.86 2.27 2.880(6) 127
N4 H4A O2 . 0.86 2.24 2.968(11) 142
N4 H4B O1 1_455 0.86 2.47 2.907(7) 112
